data_7104217
loop_
_publ_author_name
'Ke, Xianbing'
'Hu, Hao'
'Zhang, Keda'
'Xu, Wenjin'
'Zhu, Qifeng'
'Wu, Lamei'
'Hu, Xianming'

_publ_section_title
;
 Significant steroids: effective and general synthesis of 4alpha- and
 4beta-amino-5alpha-androstanes.
;
_journal_issue 9
_journal_name_full 'Chemical communications (Cambridge, England)'
_journal_page_first 1037
_journal_page_last 1039
_journal_paper_doi 10.1039/b817910g
_journal_volume 34
_journal_year 2009
_chemical_formula_sum 'C22 H30 N2 O2'
_chemical_formula_weight 354.48
_chemical_name_systematic
;
?
;
_space_group_IT_number 19
_symmetry_cell_setting orthorhombic
_symmetry_space_group_name_Hall 'P 2ac 2ab'
_symmetry_space_group_name_H-M 'P 21 21 21'
_atom_sites_solution_hydrogens geom
_atom_sites_solution_primary direct
_atom_sites_solution_secondary difmap
_audit_creation_method SHELXL-97
_cell_angle_alpha 90.00
_cell_angle_beta 90.00
_cell_angle_gamma 90.00
_cell_formula_units_Z 4
_cell_length_a 8.1193(9)
_cell_length_b 11.3485(12)
_cell_length_c 21.282(2)
_cell_measurement_reflns_used 3051
_cell_measurement_temperature 298(2)
_cell_measurement_theta_max 21.91
_cell_measurement_theta_min 2.62
_cell_volume 1961.0(4)
_computing_cell_refinement 'Bruker SMART'
_computing_data_collection 'Bruker SMART'
_computing_data_reduction 'Bruker SAINT'
_computing_molecular_graphics 'Bruker SHELXTL'
_computing_publication_material 'Bruker SHELXTL'
_computing_structure_refinement 'SHELXL-97 (Sheldrick, 1997)'
_computing_structure_solution 'SHELXS-97 (Sheldrick, 1990)'
_diffrn_ambient_temperature 298(2)
_diffrn_measured_fraction_theta_full 0.999
_diffrn_measured_fraction_theta_max 0.999
_diffrn_measurement_device_type 'CCD area detector'
_diffrn_measurement_method 'phi and omega scans'
_diffrn_radiation_monochromator graphite
_diffrn_radiation_source 'fine-focus sealed tube'
_diffrn_radiation_type MoK\a
_diffrn_radiation_wavelength 0.71073
_diffrn_reflns_av_R_equivalents 0.0720
_diffrn_reflns_av_sigmaI/netI 0.0432
_diffrn_reflns_limit_h_max 9
_diffrn_reflns_limit_h_min -10
_diffrn_reflns_limit_k_max 13
_diffrn_reflns_limit_k_min -13
_diffrn_reflns_limit_l_max 17
_diffrn_reflns_limit_l_min -26
_diffrn_reflns_number 11195
_diffrn_reflns_theta_full 25.99
_diffrn_reflns_theta_max 25.99
_diffrn_reflns_theta_min 1.91
_exptl_absorpt_coefficient_mu 0.077
_exptl_absorpt_correction_T_max 0.9848
_exptl_absorpt_correction_T_min 0.9774
_exptl_absorpt_correction_type none
_exptl_crystal_colour colorless
_exptl_crystal_density_diffrn 1.201
_exptl_crystal_density_meas 0
_exptl_crystal_density_method 'not measured'
_exptl_crystal_description block
_exptl_crystal_F_000 768
_exptl_crystal_size_max 0.30
_exptl_crystal_size_mid 0.20
_exptl_crystal_size_min 0.20
_refine_diff_density_max 0.225
_refine_diff_density_min -0.199
_refine_diff_density_rms 0.044
_refine_ls_abs_structure_details 'Flack H D (1983), Acta Cryst. A39, 876-881'
_refine_ls_extinction_method none
_refine_ls_goodness_of_fit_ref 1.026
_refine_ls_hydrogen_treatment mixed
_refine_ls_matrix_type full
_refine_ls_number_parameters 237
_refine_ls_number_reflns 2207
_refine_ls_number_restraints 0
_refine_ls_restrained_S_all 1.026
_refine_ls_R_factor_all 0.0584
_refine_ls_R_factor_gt 0.0497
_refine_ls_shift/su_max 0.021
_refine_ls_shift/su_mean 0.003
_refine_ls_structure_factor_coef Fsqd
_refine_ls_weighting_details 'calc w=1/[\s^2^(Fo^2^)+(0.0690P)^2^+0.0962P] where P=(Fo^2^+2Fc^2^)/3'
_refine_ls_weighting_scheme calc
_refine_ls_wR_factor_gt 0.1169
_refine_ls_wR_factor_ref 0.1223
_reflns_number_gt 1881
_reflns_number_total 2207
_reflns_threshold_expression >2sigma(I)
_cod_data_source_file b817910g.txt
_cod_data_source_block t
_cod_depositor_comments
;
The following automatic conversions were performed:
'_symmetry_cell_setting' value 'Orthorhombic' changed to 'orthorhombic'
according to '/home/saulius/struct/CIF-dictionaries/cif_core.dic'
dictionary named 'cif_core.dic' version 2.4.1 from 2010-06-29.

Automatic conversion script
Id: cif_fix_enum 1527 2010-12-29 10:47:43Z saulius 
;
_cod_original_sg_symbol_H-M P2(1)2(1)2(1)
_cod_database_code 7104217

loop_
_symmetry_equiv_pos_as_xyz
'x, y, z'
'-x+1/2, -y, z+1/2'
'-x, y+1/2, -z+1/2'
'x+1/2, -y+1/2, -z'

loop_
_atom_site_label
_atom_site_type_symbol
_atom_site_fract_x
_atom_site_fract_y
_atom_site_fract_z
_atom_site_U_iso_or_equiv
_atom_site_adp_type
_atom_site_occupancy
_atom_site_symmetry_multiplicity
_atom_site_calc_flag
_atom_site_refinement_flags
_atom_site_disorder_assembly
_atom_site_disorder_group
C1 C 0.7969(3) 0.8636(2) 0.14739(13) 0.0415(6) Uani 1 1 d . . .
H1A H 0.6996 0.8402 0.1240 0.050 Uiso 1 1 calc R . .
H1B H 0.7893 0.8290 0.1890 0.050 Uiso 1 1 calc R . .
C2 C 0.7991(3) 0.9985(2) 0.15361(12) 0.0425(6) Uani 1 1 d . . .
H2 H 0.7963 1.0302 0.1108 0.051 Uiso 1 1 calc R . .
C3 C 0.9579(4) 1.0421(2) 0.18327(13) 0.0503(7) Uani 1 1 d . . .
C4 C 1.1115(3) 0.9908(2) 0.15616(15) 0.0525(7) Uani 1 1 d . . .
H4A H 1.2046 1.0130 0.1822 0.063 Uiso 1 1 calc R . .
H4B H 1.1293 1.0232 0.1145 0.063 Uiso 1 1 calc R . .
C5 C 1.1028(3) 0.8559(2) 0.15177(13) 0.0431(6) Uani 1 1 d . . .
H5 H 1.0885 0.8267 0.1948 0.052 Uiso 1 1 calc R . .
C6 C 1.2639(3) 0.8049(2) 0.12790(14) 0.0509(7) Uani 1 1 d . . .
H6A H 1.2828 0.8310 0.0851 0.061 Uiso 1 1 calc R . .
H6B H 1.3541 0.8333 0.1537 0.061 Uiso 1 1 calc R . .
C7 C 1.2597(3) 0.6716(2) 0.12983(13) 0.0476(7) Uani 1 1 d . . .
H7A H 1.2540 0.6458 0.1732 0.057 Uiso 1 1 calc R . .
H7B H 1.3607 0.6409 0.1118 0.057 Uiso 1 1 calc R . .
C8 C 1.1130(3) 0.6220(2) 0.09384(12) 0.0388(6) Uani 1 1 d . . .
H8 H 1.1269 0.6408 0.0492 0.047 Uiso 1 1 calc R . .
C9 C 0.9480(3) 0.6762(2) 0.11671(11) 0.0362(5) Uani 1 1 d . . .
H9 H 0.9370 0.6548 0.1611 0.043 Uiso 1 1 calc R . .
C10 C 0.9503(3) 0.8145(2) 0.11411(11) 0.0350(5) Uani 1 1 d . . .
C11 C 0.7998(3) 0.6211(2) 0.08261(15) 0.0502(7) Uani 1 1 d . . .
H11A H 0.6993 0.6505 0.1016 0.060 Uiso 1 1 calc R . .
H11B H 0.8009 0.6466 0.0391 0.060 Uiso 1 1 calc R . .
C12 C 0.7967(3) 0.4857(2) 0.08432(15) 0.0552(8) Uani 1 1 d . . .
H12A H 0.7765 0.4591 0.1269 0.066 Uiso 1 1 calc R . .
H12B H 0.7082 0.4568 0.0579 0.066 Uiso 1 1 calc R . .
C13 C 0.9598(3) 0.4367(2) 0.06129(13) 0.0466(6) Uani 1 1 d . . .
C14 C 1.1006(3) 0.4890(2) 0.10077(13) 0.0457(6) Uani 1 1 d . . .
H14 H 1.0717 0.4742 0.1448 0.055 Uiso 1 1 calc R . .
C15 C 1.2486(4) 0.4101(2) 0.08645(17) 0.0633(9) Uani 1 1 d . . .
H15A H 1.3316 0.4159 0.1191 0.076 Uiso 1 1 calc R . .
H15B H 1.2978 0.4298 0.0463 0.076 Uiso 1 1 calc R . .
C16 C 1.1706(5) 0.2874(3) 0.0851(2) 0.0814(11) Uani 1 1 d . . .
H16A H 1.2214 0.2394 0.0527 0.098 Uiso 1 1 calc R . .
H16B H 1.1848 0.2484 0.1252 0.098 Uiso 1 1 calc R . .
C17 C 0.9897(4) 0.3052(2) 0.07116(15) 0.0574(8) Uani 1 1 d . . .
C18 C 0.9837(4) 0.4559(3) -0.00988(13) 0.0621(8) Uani 1 1 d . . .
H18A H 1.0841 0.4188 -0.0232 0.093 Uiso 1 1 calc R . .
H18B H 0.9893 0.5389 -0.0186 0.093 Uiso 1 1 calc R . .
H18C H 0.8925 0.4221 -0.0322 0.093 Uiso 1 1 calc R . .
C19 C 0.9544(4) 0.8572(2) 0.04563(12) 0.0460(6) Uani 1 1 d . . .
H19A H 0.8501 0.8416 0.0261 0.069 Uiso 1 1 calc R . .
H19B H 1.0397 0.8163 0.0233 0.069 Uiso 1 1 calc R . .
H19C H 0.9761 0.9403 0.0447 0.069 Uiso 1 1 calc R . .
C20 C 0.5929(4) 1.1532(3) 0.17961(16) 0.0647(8) Uani 1 1 d . . .
H20 H 0.6250 1.2096 0.1504 0.078 Uiso 1 1 calc R . .
C21 C 0.4748(4) 1.1659(3) 0.22399(17) 0.0726(10) Uani 1 1 d . . .
H21 H 0.4086 1.2313 0.2315 0.087 Uiso 1 1 calc R . .
C22 C 0.4750(4) 1.0604(4) 0.25533(17) 0.0709(10) Uani 1 1 d . . .
H22 H 0.4048 1.0436 0.2887 0.085 Uiso 1 1 calc R . .
N1 N 0.6553(3) 1.04398(19) 0.18553(11) 0.0489(6) Uani 1 1 d . . .
N2 N 0.5853(3) 0.9846(2) 0.23341(12) 0.0585(7) Uani 1 1 d . . .
O1 O 0.9592(3) 1.1146(2) 0.22466(10) 0.0819(8) Uani 1 1 d . . .
O2 O 0.8871(3) 0.22859(17) 0.06712(12) 0.0780(7) Uani 1 1 d . . .

loop_
_atom_site_aniso_label
_atom_site_aniso_U_11
_atom_site_aniso_U_22
_atom_site_aniso_U_33
_atom_site_aniso_U_23
_atom_site_aniso_U_13
_atom_site_aniso_U_12
C1 0.0402(14) 0.0367(13) 0.0476(14) -0.0023(12) -0.0006(12) -0.0052(11)
C2 0.0456(15) 0.0392(13) 0.0427(13) -0.0041(12) 0.0028(11) -0.0001(12)
C3 0.0571(17) 0.0417(13) 0.0522(15) -0.0078(13) 0.0017(14) -0.0093(13)
C4 0.0454(15) 0.0448(15) 0.0675(18) -0.0089(15) -0.0062(13) -0.0141(13)
C5 0.0405(14) 0.0429(14) 0.0460(14) 0.0005(12) -0.0051(12) -0.0077(11)
C6 0.0367(14) 0.0485(16) 0.0675(19) 0.0004(14) -0.0062(13) -0.0069(12)
C7 0.0335(13) 0.0518(16) 0.0575(17) 0.0030(13) -0.0040(12) 0.0033(12)
C8 0.0380(13) 0.0365(13) 0.0420(14) 0.0031(11) 0.0003(11) 0.0011(10)
C9 0.0378(13) 0.0350(12) 0.0358(12) 0.0028(10) 0.0014(10) -0.0037(10)
C10 0.0334(12) 0.0354(12) 0.0363(12) 0.0003(10) -0.0003(10) -0.0039(10)
C11 0.0392(14) 0.0411(14) 0.0702(19) -0.0074(13) -0.0024(13) -0.0011(11)
C12 0.0481(16) 0.0417(15) 0.076(2) -0.0084(14) 0.0046(14) -0.0104(13)
C13 0.0509(15) 0.0330(12) 0.0560(16) 0.0008(11) 0.0074(14) -0.0038(11)
C14 0.0488(14) 0.0384(13) 0.0500(15) 0.0077(12) 0.0063(12) 0.0036(12)
C15 0.0588(19) 0.0426(15) 0.088(2) 0.0082(16) 0.0090(17) 0.0105(14)
C16 0.081(2) 0.0423(17) 0.121(3) 0.0042(19) 0.009(2) 0.0085(17)
C17 0.072(2) 0.0359(14) 0.0642(18) -0.0023(13) 0.0159(16) -0.0029(14)
C18 0.079(2) 0.0479(15) 0.0596(17) -0.0078(14) -0.0039(16) -0.0037(15)
C19 0.0502(15) 0.0434(14) 0.0443(14) 0.0046(11) -0.0014(12) 0.0024(12)
C20 0.0635(19) 0.0542(18) 0.076(2) -0.0120(16) 0.0034(17) 0.0091(15)
C21 0.0556(19) 0.073(2) 0.089(3) -0.035(2) -0.0044(19) 0.0145(17)
C22 0.0419(16) 0.106(3) 0.065(2) -0.031(2) 0.0121(15) -0.0085(17)
N1 0.0485(13) 0.0440(12) 0.0541(13) -0.0104(11) 0.0068(11) 0.0003(10)
N2 0.0509(13) 0.0639(15) 0.0606(15) -0.0086(13) 0.0127(12) -0.0138(12)
O1 0.0761(15) 0.0897(17) 0.0798(16) -0.0472(14) 0.0010(13) -0.0116(13)
O2 0.0942(17) 0.0401(10) 0.0998(18) -0.0011(12) 0.0101(15) -0.0166(11)

loop_
_atom_type_symbol
_atom_type_description
_atom_type_scat_dispersion_real
_atom_type_scat_dispersion_imag
_atom_type_scat_source
C C 0.0033 0.0016 'International Tables Vol C Tables 4.2.6.8 and 6.1.1.4'
H H 0.0000 0.0000 'International Tables Vol C Tables 4.2.6.8 and 6.1.1.4'
N N 0.0061 0.0033 'International Tables Vol C Tables 4.2.6.8 and 6.1.1.4'
O O 0.0106 0.0060 'International Tables Vol C Tables 4.2.6.8 and 6.1.1.4'

loop_
_geom_angle_atom_site_label_1
_geom_angle_atom_site_label_2
_geom_angle_atom_site_label_3
_geom_angle
_geom_angle_site_symmetry_1
_geom_angle_site_symmetry_3
_geom_angle_publ_flag
C2 C1 C10 113.0(2) . . ?
C2 C1 H1A 109.0 . . ?
C10 C1 H1A 109.0 . . ?
C2 C1 H1B 109.0 . . ?
C10 C1 H1B 109.0 . . ?
H1A C1 H1B 107.8 . . ?
N1 C2 C3 112.0(2) . . ?
N1 C2 C1 112.8(2) . . ?
C3 C2 C1 111.7(2) . . ?
N1 C2 H2 106.6 . . ?
C3 C2 H2 106.6 . . ?
C1 C2 H2 106.6 . . ?
O1 C3 C4 122.8(3) . . ?
O1 C3 C2 122.3(3) . . ?
C4 C3 C2 115.0(2) . . ?
C3 C4 C5 111.9(2) . . ?
C3 C4 H4A 109.2 . . ?
C5 C4 H4A 109.2 . . ?
C3 C4 H4B 109.2 . . ?
C5 C4 H4B 109.2 . . ?
H4A C4 H4B 107.9 . . ?
C6 C5 C4 111.2(2) . . ?
C6 C5 C10 113.6(2) . . ?
C4 C5 C10 111.8(2) . . ?
C6 C5 H5 106.6 . . ?
C4 C5 H5 106.6 . . ?
C10 C5 H5 106.6 . . ?
C7 C6 C5 110.6(2) . . ?
C7 C6 H6A 109.5 . . ?
C5 C6 H6A 109.5 . . ?
C7 C6 H6B 109.5 . . ?
C5 C6 H6B 109.5 . . ?
H6A C6 H6B 108.1 . . ?
C6 C7 C8 111.9(2) . . ?
C6 C7 H7A 109.2 . . ?
C8 C7 H7A 109.2 . . ?
C6 C7 H7B 109.2 . . ?
C8 C7 H7B 109.2 . . ?
H7A C7 H7B 107.9 . . ?
C14 C8 C7 111.7(2) . . ?
C14 C8 C9 107.8(2) . . ?
C7 C8 C9 111.75(19) . . ?
C14 C8 H8 108.5 . . ?
C7 C8 H8 108.5 . . ?
C9 C8 H8 108.5 . . ?
C11 C9 C8 111.46(19) . . ?
C11 C9 C10 113.6(2) . . ?
C8 C9 C10 111.98(18) . . ?
C11 C9 H9 106.4 . . ?
C8 C9 H9 106.4 . . ?
C10 C9 H9 106.4 . . ?
C19 C10 C1 109.9(2) . . ?
C19 C10 C5 112.2(2) . . ?
C1 C10 C5 107.46(18) . . ?
C19 C10 C9 110.40(19) . . ?
C1 C10 C9 109.60(18) . . ?
C5 C10 C9 107.13(19) . . ?
C12 C11 C9 114.1(2) . . ?
C12 C11 H11A 108.7 . . ?
C9 C11 H11A 108.7 . . ?
C12 C11 H11B 108.7 . . ?
C9 C11 H11B 108.7 . . ?
H11A C11 H11B 107.6 . . ?
C13 C12 C11 110.2(2) . . ?
C13 C12 H12A 109.6 . . ?
C11 C12 H12A 109.6 . . ?
C13 C12 H12B 109.6 . . ?
C11 C12 H12B 109.6 . . ?
H12A C12 H12B 108.1 . . ?
C12 C13 C17 116.9(2) . . ?
C12 C13 C14 109.3(2) . . ?
C17 C13 C14 100.6(2) . . ?
C12 C13 C18 112.0(3) . . ?
C17 C13 C18 104.7(2) . . ?
C14 C13 C18 112.9(2) . . ?
C8 C14 C15 120.7(2) . . ?
C8 C14 C13 112.3(2) . . ?
C15 C14 C13 104.4(2) . . ?
C8 C14 H14 106.2 . . ?
C15 C14 H14 106.2 . . ?
C13 C14 H14 106.2 . . ?
C14 C15 C16 102.2(2) . . ?
C14 C15 H15A 111.3 . . ?
C16 C15 H15A 111.3 . . ?
C14 C15 H15B 111.3 . . ?
C16 C15 H15B 111.3 . . ?
H15A C15 H15B 109.2 . . ?
C17 C16 C15 106.5(2) . . ?
C17 C16 H16A 110.4 . . ?
C15 C16 H16A 110.4 . . ?
C17 C16 H16B 110.4 . . ?
C15 C16 H16B 110.4 . . ?
H16A C16 H16B 108.6 . . ?
O2 C17 C16 126.1(3) . . ?
O2 C17 C13 125.8(3) . . ?
C16 C17 C13 108.2(2) . . ?
C13 C18 H18A 109.5 . . ?
C13 C18 H18B 109.5 . . ?
H18A C18 H18B 109.5 . . ?
C13 C18 H18C 109.5 . . ?
H18A C18 H18C 109.5 . . ?
H18B C18 H18C 109.5 . . ?
C10 C19 H19A 109.5 . . ?
C10 C19 H19B 109.5 . . ?
H19A C19 H19B 109.5 . . ?
C10 C19 H19C 109.5 . . ?
H19A C19 H19C 109.5 . . ?
H19B C19 H19C 109.5 . . ?
N1 C20 C21 107.4(3) . . ?
N1 C20 H20 126.3 . . ?
C21 C20 H20 126.3 . . ?
C20 C21 C22 104.2(3) . . ?
C20 C21 H21 127.9 . . ?
C22 C21 H21 127.9 . . ?
N2 C22 C21 113.4(3) . . ?
N2 C22 H22 123.3 . . ?
C21 C22 H22 123.3 . . ?
C20 N1 N2 111.9(2) . . ?
C20 N1 C2 126.1(3) . . ?
N2 N1 C2 121.2(2) . . ?
C22 N2 N1 103.1(3) . . ?

loop_
_geom_bond_atom_site_label_1
_geom_bond_atom_site_label_2
_geom_bond_distance
_geom_bond_site_symmetry_2
_geom_bond_publ_flag
C1 C2 1.537(3) . ?
C1 C10 1.537(3) . ?
C1 H1A 0.9700 . ?
C1 H1B 0.9700 . ?
C2 N1 1.447(3) . ?
C2 C3 1.518(4) . ?
C2 H2 0.9800 . ?
C3 O1 1.206(3) . ?
C3 C4 1.493(4) . ?
C4 C5 1.535(4) . ?
C4 H4A 0.9700 . ?
C4 H4B 0.9700 . ?
C5 C6 1.518(4) . ?
C5 C10 1.548(3) . ?
C5 H5 0.9800 . ?
C6 C7 1.513(4) . ?
C6 H6A 0.9700 . ?
C6 H6B 0.9700 . ?
C7 C8 1.524(3) . ?
C7 H7A 0.9700 . ?
C7 H7B 0.9700 . ?
C8 C14 1.521(3) . ?
C8 C9 1.553(3) . ?
C8 H8 0.9800 . ?
C9 C11 1.538(3) . ?
C9 C10 1.571(3) . ?
C9 H9 0.9800 . ?
C10 C19 1.536(3) . ?
C11 C12 1.537(4) . ?
C11 H11A 0.9700 . ?
C11 H11B 0.9700 . ?
C12 C13 1.518(4) . ?
C12 H12A 0.9700 . ?
C12 H12B 0.9700 . ?
C13 C17 1.527(3) . ?
C13 C14 1.537(4) . ?
C13 C18 1.543(4) . ?
C14 C15 1.529(4) . ?
C14 H14 0.9800 . ?
C15 C16 1.530(4) . ?
C15 H15A 0.9700 . ?
C15 H15B 0.9700 . ?
C16 C17 1.512(5) . ?
C16 H16A 0.9700 . ?
C16 H16B 0.9700 . ?
C17 O2 1.207(3) . ?
C18 H18A 0.9600 . ?
C18 H18B 0.9600 . ?
C18 H18C 0.9600 . ?
C19 H19A 0.9600 . ?
C19 H19B 0.9600 . ?
C19 H19C 0.9600 . ?
C20 N1 1.345(4) . ?
C20 C21 1.354(5) . ?
C20 H20 0.9300 . ?
C21 C22 1.371(5) . ?
C21 H21 0.9300 . ?
C22 N2 1.326(4) . ?
C22 H22 0.9300 . ?
N1 N2 1.347(3) . ?

loop_
_geom_hbond_atom_site_label_D
_geom_hbond_atom_site_label_H
_geom_hbond_atom_site_label_A
_geom_hbond_distance_DH
_geom_hbond_distance_HA
_geom_hbond_distance_DA
_geom_hbond_angle_DHA
_geom_hbond_site_symmetry_A
C2 H2 O2 0.98 2.54 3.274(3) 131.2 1_565

loop_
_geom_torsion_atom_site_label_1
_geom_torsion_atom_site_label_2
_geom_torsion_atom_site_label_3
_geom_torsion_atom_site_label_4
_geom_torsion
_geom_torsion_site_symmetry_1
_geom_torsion_site_symmetry_2
_geom_torsion_site_symmetry_3
_geom_torsion_site_symmetry_4
_geom_torsion_publ_flag
C10 C1 C2 N1 -179.4(2) . . . . ?
C10 C1 C2 C3 -52.3(3) . . . . ?
N1 C2 C3 O1 -6.4(4) . . . . ?
C1 C2 C3 O1 -134.0(3) . . . . ?
N1 C2 C3 C4 175.1(2) . . . . ?
C1 C2 C3 C4 47.6(3) . . . . ?
O1 C3 C4 C5 132.1(3) . . . . ?
C2 C3 C4 C5 -49.4(3) . . . . ?
C3 C4 C5 C6 -176.5(2) . . . . ?
C3 C4 C5 C10 55.4(3) . . . . ?
C4 C5 C6 C7 174.4(2) . . . . ?
C10 C5 C6 C7 -58.5(3) . . . . ?
C5 C6 C7 C8 55.2(3) . . . . ?
C6 C7 C8 C14 -174.9(2) . . . . ?
C6 C7 C8 C9 -54.0(3) . . . . ?
C14 C8 C9 C11 -53.9(3) . . . . ?
C7 C8 C9 C11 -177.0(2) . . . . ?
C14 C8 C9 C10 177.7(2) . . . . ?
C7 C8 C9 C10 54.5(3) . . . . ?
C2 C1 C10 C19 -65.0(3) . . . . ?
C2 C1 C10 C5 57.4(3) . . . . ?
C2 C1 C10 C9 173.5(2) . . . . ?
C6 C5 C10 C19 -64.3(3) . . . . ?
C4 C5 C10 C19 62.4(3) . . . . ?
C6 C5 C10 C1 174.7(2) . . . . ?
C4 C5 C10 C1 -58.5(3) . . . . ?
C6 C5 C10 C9 57.0(3) . . . . ?
C4 C5 C10 C9 -176.2(2) . . . . ?
C11 C9 C10 C19 -59.1(3) . . . . ?
C8 C9 C10 C19 68.3(3) . . . . ?
C11 C9 C10 C1 62.2(3) . . . . ?
C8 C9 C10 C1 -170.50(19) . . . . ?
C11 C9 C10 C5 178.5(2) . . . . ?
C8 C9 C10 C5 -54.2(3) . . . . ?
C8 C9 C11 C12 51.9(3) . . . . ?
C10 C9 C11 C12 179.5(2) . . . . ?
C9 C11 C12 C13 -52.5(3) . . . . ?
C11 C12 C13 C17 169.1(2) . . . . ?
C11 C12 C13 C14 55.8(3) . . . . ?
C11 C12 C13 C18 -70.1(3) . . . . ?
C7 C8 C14 C15 -52.5(3) . . . . ?
C9 C8 C14 C15 -175.7(3) . . . . ?
C7 C8 C14 C13 -176.3(2) . . . . ?
C9 C8 C14 C13 60.5(3) . . . . ?
C12 C13 C14 C8 -62.7(3) . . . . ?
C17 C13 C14 C8 173.7(2) . . . . ?
C18 C13 C14 C8 62.7(3) . . . . ?
C12 C13 C14 C15 164.9(2) . . . . ?
C17 C13 C14 C15 41.2(3) . . . . ?
C18 C13 C14 C15 -69.8(3) . . . . ?
C8 C14 C15 C16 -167.7(3) . . . . ?
C13 C14 C15 C16 -40.3(3) . . . . ?
C14 C15 C16 C17 23.0(4) . . . . ?
C15 C16 C17 O2 -179.0(3) . . . . ?
C15 C16 C17 C13 2.5(4) . . . . ?
C12 C13 C17 O2 36.7(4) . . . . ?
C14 C13 C17 O2 154.9(3) . . . . ?
C18 C13 C17 O2 -87.8(4) . . . . ?
C12 C13 C17 C16 -144.8(3) . . . . ?
C14 C13 C17 C16 -26.6(3) . . . . ?
C18 C13 C17 C16 90.6(3) . . . . ?
N1 C20 C21 C22 0.7(4) . . . . ?
C20 C21 C22 N2 0.3(4) . . . . ?
C21 C20 N1 N2 -1.5(3) . . . . ?
C21 C20 N1 C2 -170.9(3) . . . . ?
C3 C2 N1 C20 77.5(3) . . . . ?
C1 C2 N1 C20 -155.4(3) . . . . ?
C3 C2 N1 N2 -91.0(3) . . . . ?
C1 C2 N1 N2 36.1(3) . . . . ?
C21 C22 N2 N1 -1.2(3) . . . . ?
C20 N1 N2 C22 1.6(3) . . . . ?
C2 N1 N2 C22 171.6(2) . . . . ?

loop_
_cod_related_entry_id
_cod_related_entry_database
_cod_related_entry_code
1 ChemSpider 24807376
